data_4030502
loop_
_publ_author_name
'Foulon, J. D.'
'Durand, J.'
'Larbot, A.'
'Cot, L.'
'Soufiane, A.'

_publ_section_title
;
 Crystal structures of MSnF3 for M = K, Rb, Tl; ionic mobolity
;
_journal_name_full 'European Journal of Solid State and Inorganic Chemistry'
_journal_page_first 87
_journal_page_last 99
_journal_volume 30
_journal_year 1993
_chemical_formula_sum 'F3 K Sn'
_chemical_formula_weight 214.8
_space_group_IT_number 2
_symmetry_cell_setting triclinic
_symmetry_Int_Tables_number 2
_symmetry_space_group_name_Hall '-P 1'
_symmetry_space_group_name_H-M 'P -1'
_cell_angle_alpha 80.02(1)
_cell_angle_beta 72.39(1)
_cell_angle_gamma 74.50(1)
_cell_formula_units_Z 8
_cell_length_a 8.080(1)
_cell_length_b 9.975(2)
_cell_length_c 10.321(2)
_cell_volume 760.2(2)
_diffrn_ambient_temperature 293
_diffrn_radiation_probe x-ray
_diffrn_radiation_type MoK\a
_diffrn_radiation_wavelength 0.71073
_exptl_absorpt_coefficient_mu 7.70
_exptl_crystal_density_diffrn 3.754
_exptl_crystal_F_000 768
_refine_ls_number_parameters 181
_refine_ls_number_reflns 2696
_refine_ls_R_factor_gt 0.0312
_refine_ls_wR_factor_gt 0.0370
_cod_data_source_file EJSSIC-1993-30-87-99-1.cif
_cod_data_source_block KSnF3
_cod_database_code 4030502

loop_
_symmetry_equiv_pos_site_id
_symmetry_equiv_pos_as_xyz
1 x,y,z
2 -x,-y,-z

loop_
_atom_site_label
_atom_site_type_symbol
_atom_site_thermal_displace_type
_atom_site_fract_x
_atom_site_fract_y
_atom_site_fract_z
_atom_site_occupancy
_atom_site_U_iso_or_equiv
Sn3 Sn Uiso 0.97290(10) 0.35690(10) -0.13070(10) 1.000 0.0180(2)
Sn4 Sn Uiso 0.46080(10) 0.37730(10) 0.85590(10) 1.000 0.019(2)
F7 F Uiso 0.7182(5) 0.2905(4) 0.9064(5) 1.000 0.039(3)
F8 F Uiso 0.2547(5) -0.6421(4) 0.7539(4) 1.000 0.032(2)
F9 F Uiso -0.0528(5) -0.5976(4) 0.6757(4) 1.000 0.025(2)
F10 F Uiso 0.0616(6) 0.1480(4) 0.8424(4) 1.000 0.034(3)
F11 F Uiso 0.4355(5) 0.1773(4) 0.9272(4) 1.000 0.033(2)
F12 F Uiso -0.3879(5) -0.6899(4) 0.6743(4) 1.000 0.025(2)
Sn1 Sn Uiso 0.20940(10) 0.77820(10) 0.73960(10) 1.000 0.0210(2)
Sn2 Sn Uiso 0.72250(10) 0.75100(10) 0.75000(10) 1.000 0.0200(2)
F1 F Uiso 0.0566(5) -0.2955(4) 0.6439(4) 1.000 0.032(2)
F2 F Uiso 0.4575(5) -0.1282(2) 0.7666(4) 1.000 0.031(2)
F3 F Uiso 0.2319(6) -0.0778(4) 0.5759(4) 1.000 0.033(2)
F4 F Uiso 0.4180(5) -0.3567(4) 0.6320(5) 1.000 0.035(2)
F5 F Uiso 0.7438(5) 0.7783(4) 0.5470(4) 1.000 0.029(2)
F6 F Uiso -0.2199(6) -0.0609(4) 0.7433(4) 1.000 0.033(2)
K1 K Uiso 0.2605(2) -0.02330(10) 1.00990(10) 1.000 0.0240(10)
K2 K Uiso 0.2536(2) 0.48850(10) 0.50870(10) 1.000 0.0230(10)
K3 K Uiso 0.9475(2) 0.14960(10) 0.6069(2) 1.000 0.0240(10)
K4 K Uiso 0.4568(2) 0.1230(2) 0.6300(2) 1.000 0.0340(10)

loop_
_atom_type_symbol
_atom_type_description
_atom_type_scat_dispersion_real
_atom_type_scat_dispersion_imag
_atom_type_scat_source
F F 0.0171 0.0103 ' International Tables Vol C Tables 4.2.6.8 and 6.1.1.4'
K K 0.2009 0.2494 ' International Tables Vol C Tables 4.2.6.8 and 6.1.1.4'
Sn Sn -0.6537 1.4246 ' International Tables Vol C Tables 4.2.6.8 and 6.1.1.4'

loop_
_geom_angle_atom_site_label_1
_geom_angle_atom_site_label_2
_geom_angle_atom_site_label_3
_geom_angle
_geom_angle_site_symmetry_1
_geom_angle_site_symmetry_3
_geom_angle_publ_flag
F7 Sn3 F10 77.81(18) 1_554 1_654 yes
F7 Sn3 F8 152.49(16) 1_554 1_664 yes
F7 Sn3 F9 82.04(18) 1_554 1_664 yes
F8 Sn3 F10 81.76(17) 1_664 1_654 yes
F9 Sn3 F10 90.73(16) 1_664 1_654 yes
F8 Sn3 F9 79.98(16) 1_664 1_664 yes
F7 Sn4 F11 80.26(16) . . yes
F7 Sn4 F8 149.50(15) . 1_565 yes
F7 Sn4 F12 80.64(18) . 1_665 yes
F8 Sn4 F11 79.10(16) 1_565 . yes
F11 Sn4 F12 89.40(16) . 1_665 yes
F8 Sn4 F12 76.93(16) 1_565 1_665 yes
F3 Sn1 F4 89.63(18) 1_565 1_565 yes
F1 Sn1 F4 84.62(17) 1_565 1_565 yes
F1 Sn1 F2 159.60(15) 1_565 1_565 yes
F1 Sn1 F3 84.31(18) 1_565 1_565 yes
F2 Sn1 F3 80.56(16) 1_565 1_565 yes
F2 Sn1 F4 81.69(14) 1_565 1_565 yes
F2 Sn2 F5 84.19(16) 1_565 . yes
F5 Sn2 F6 91.77(16) . 1_665 yes
F1 Sn2 F2 152.46(14) 1_665 1_565 yes
F1 Sn2 F5 76.98(16) 1_665 . yes
F1 Sn2 F6 76.59(16) 1_665 1_665 yes
F2 Sn2 F6 84.19(16) 1_565 1_665 yes
Sn3 F7 Sn4 136.9(2) 1_556 . yes
Sn3 F8 Sn4 122.66(18) 1_446 1_545 yes
Sn1 F1 Sn2 117.27(17) 1_545 1_445 yes
Sn1 F2 Sn2 123.83(10) 1_545 1_545 yes

loop_
_geom_bond_atom_site_label_1
_geom_bond_atom_site_label_2
_geom_bond_distance
_geom_bond_site_symmetry_2
_geom_bond_publ_flag
Sn3 F7 2.233(5) 1_554 yes
Sn3 F10 2.053(4) 1_654 yes
Sn3 F8 2.229(4) 1_664 yes
Sn3 F9 2.032(4) 1_664 yes
Sn4 F7 2.210(5) . yes
Sn4 F11 2.045(4) . yes
Sn4 F8 2.285(4) 1_565 yes
Sn4 F12 2.017(4) 1_665 yes
Sn1 F1 2.125(4) 1_565 yes
Sn1 F2 2.529(4) 1_565 yes
Sn1 F3 2.016(4) 1_565 yes
Sn1 F4 2.015(4) 1_565 yes
Sn2 F5 2.026(4) . yes
Sn2 F2 2.130(4) 1_565 yes
Sn2 F1 2.534(4) 1_665 yes
Sn2 F6 2.036(4) 1_665 yes

loop_
_geom_torsion_atom_site_label_1
_geom_torsion_atom_site_label_2
_geom_torsion_atom_site_label_3
_geom_torsion_atom_site_label_4
_geom_torsion
_geom_torsion_site_symmetry_1
_geom_torsion_site_symmetry_3
_geom_torsion_site_symmetry_4
_geom_torsion_publ_flag
F11 Sn4 F7 Sn3 169.2(3) . . 1_556 no
F8 Sn4 F7 Sn3 121.2(3) 1_565 . 1_556 no
F12 Sn4 F7 Sn3 78.2(3) 1_665 . 1_556 no
F7 Sn4 F8 Sn3 121.0(3) . 1_565 1_456 no
F11 Sn4 F8 Sn3 72.8(2) . 1_565 1_456 no
F1 Sn1 F2 Sn2 -72.1(4) 1_565 1_565 . no
F3 Sn1 F2 Sn2 -114.8(2) 1_565 1_565 . no
F4 Sn1 F2 Sn2 -23.8(2) 1_565 1_565 . no
F5 Sn2 F2 Sn1 75.1(2) . 1_565 . no
F1 Sn2 F2 Sn1 121.9(3) 1_665 1_565 . no
F6 Sn2 F2 Sn1 167.5(2) 1_665 1_565 . no
